data_4348386
loop_
_publ_author_name
'Hamilton, Jeff A.'
'Pugh, Thomas'
'Johnson, Andrew L.'
'Kingsley, Andrew J.'
'Richards, Stephen P.'

_publ_section_title
;
 Cobalt(I) Olefin Complexes: Precursors for Metal-Organic Chemical Vapor
 Deposition of High Purity Cobalt Metal Thin Films.
;
_journal_issue 14
_journal_name_full 'Inorganic chemistry'
_journal_page_first 7141
_journal_page_last 7151
_journal_paper_doi 10.1021/acs.inorgchem.6b01146
_journal_volume 55
_journal_year 2016
_chemical_formula_sum 'C26 H34 Co2'
_chemical_formula_weight 464.39
_space_group_IT_number 14
_space_group_name_Hall '-P 2yab'
_space_group_name_H-M_alt 'P 1 21/a 1'
_symmetry_cell_setting monoclinic
_symmetry_space_group_name_H-M 'P 1 21/a 1'
_atom_sites_solution_hydrogens geom
_atom_sites_solution_primary direct
_atom_sites_solution_secondary difmap
_audit_creation_method SHELXL-97
_cell_angle_alpha 90.00
_cell_angle_beta 102.8830(10)
_cell_angle_gamma 90.00
_cell_formula_units_Z 2
_cell_length_a 11.3070(2)
_cell_length_b 7.32500(10)
_cell_length_c 12.6230(3)
_cell_measurement_reflns_used 18476
_cell_measurement_temperature 150(2)
_cell_measurement_theta_max 30.50
_cell_measurement_theta_min 7.87
_cell_volume 1019.17(3)
_computing_cell_refinement 'HKL Scalepack (Otwinowski & Minor 1997)'
_computing_data_collection 'Kappa CCD'
_computing_data_reduction 'Denzo and Scalepak (Otwinowski & Minor, 1997)'
_computing_molecular_graphics 'ORTEP 3 for Windows (Farrugia, 1997)'
_computing_publication_material 'SHELXL-97 (Sheldrick, 1997)'
_computing_structure_refinement 'SHELXL-97 (Sheldrick, 1997)'
_computing_structure_solution 'SHELXS-86 (Sheldrick, 1986)'
_diffrn_ambient_temperature 150(2)
_diffrn_measured_fraction_theta_full 0.981
_diffrn_measured_fraction_theta_max 0.981
_diffrn_measurement_device_type 'Bruker Kappa CCD Diffractometer'
_diffrn_measurement_method 'omega and phi scans'
_diffrn_radiation_monochromator graphite
_diffrn_radiation_source 'fine-focus sealed tube'
_diffrn_radiation_type MoK\a
_diffrn_radiation_wavelength 0.71073
_diffrn_reflns_av_R_equivalents 0.0491
_diffrn_reflns_av_sigmaI/netI 0.0300
_diffrn_reflns_limit_h_max 16
_diffrn_reflns_limit_h_min -16
_diffrn_reflns_limit_k_max 10
_diffrn_reflns_limit_k_min -10
_diffrn_reflns_limit_l_max 17
_diffrn_reflns_limit_l_min -18
_diffrn_reflns_number 18476
_diffrn_reflns_theta_full 30.50
_diffrn_reflns_theta_max 30.50
_diffrn_reflns_theta_min 7.87
_diffrn_standards_decay_% 0
_diffrn_standards_interval_count 0
_diffrn_standards_interval_time 0
_diffrn_standards_number 0
_exptl_absorpt_coefficient_mu 1.637
_exptl_absorpt_correction_T_max 0.7627
_exptl_absorpt_correction_T_min 0.7355
_exptl_absorpt_correction_type multi-scan
_exptl_absorpt_process_details 'SORTAV (Blessing, 1995)'
_exptl_crystal_colour red
_exptl_crystal_density_diffrn 1.513
_exptl_crystal_density_method 'not measured'
_exptl_crystal_description block
_exptl_crystal_F_000 488
_exptl_crystal_size_max 0.20
_exptl_crystal_size_mid 0.17
_exptl_crystal_size_min 0.17
_refine_diff_density_max 0.385
_refine_diff_density_min -0.476
_refine_diff_density_rms 0.061
_refine_ls_extinction_method none
_refine_ls_goodness_of_fit_ref 1.067
_refine_ls_hydrogen_treatment mixed
_refine_ls_matrix_type full
_refine_ls_number_parameters 134
_refine_ls_number_reflns 3052
_refine_ls_number_restraints 0
_refine_ls_restrained_S_all 1.067
_refine_ls_R_factor_all 0.0345
_refine_ls_R_factor_gt 0.0265
_refine_ls_shift/su_max 0.002
_refine_ls_shift/su_mean 0.000
_refine_ls_structure_factor_coef Fsqd
_refine_ls_weighting_details 'calc w=1/[\s^2^(Fo^2^)+(0.0262P)^2^+0.3761P] where P=(Fo^2^+2Fc^2^)/3'
_refine_ls_weighting_scheme calc
_refine_ls_wR_factor_gt 0.0607
_refine_ls_wR_factor_ref 0.0641
_reflns_number_gt 2636
_reflns_number_total 3052
_reflns_threshold_expression >2sigma(I)
_cod_data_source_file ic6b01146_si_002.cif
_cod_data_source_block 6
_cod_depositor_comments
;
The following automatic conversions were performed:

data item '_exptl_absorpt_correction_type' value 'Multi-scan' was
changed to 'multi-scan' in accordance with the
/home/saulius/struct/COD-crude-data/automatic-downloads/DataCite-retrospective/ACS/depositions/lib/dictionaries/cif_core.dic
dictionary named 'cif_core.dic' version 2.4.2 last updated on
2011-04-26.

data item '_symmetry_cell_setting' value 'Monoclinic' was changed to
'monoclinic' in accordance with the
/home/saulius/struct/COD-crude-data/automatic-downloads/DataCite-retrospective/ACS/depositions/lib/dictionaries/cif_core.dic
dictionary named 'cif_core.dic' version 2.4.2 last updated on
2011-04-26.

Automatic conversion script
Id: cif_fix_values 6909 2019-04-08 15:41:33Z antanas 
;
_cod_original_sg_symbol_H-M P21/a
_cod_database_code 4348386

loop_
_symmetry_equiv_pos_as_xyz
'x, y, z'
'-x+1/2, y+1/2, -z'
'-x, -y, -z'
'x-1/2, -y-1/2, z'

loop_
_atom_site_label
_atom_site_type_symbol
_atom_site_fract_x
_atom_site_fract_y
_atom_site_fract_z
_atom_site_U_iso_or_equiv
_atom_site_adp_type
_atom_site_occupancy
_atom_site_symmetry_multiplicity
_atom_site_calc_flag
_atom_site_refinement_flags
Co1 Co 0.293533(15) 0.18037(2) 0.789363(14) 0.01469(6) Uani 1 1 d .
C4 C 0.26132(13) 0.45043(17) 0.82657(12) 0.0218(3) Uani 1 1 d .
H4 H 0.2384 0.5438 0.7738 0.026 Uiso 1 1 calc R
C15 C 0.37987(13) 0.17901(18) 0.66496(12) 0.0201(3) Uani 1 1 d .
C3 C 0.18085(13) 0.33479(18) 0.86644(12) 0.0204(3) Uani 1 1 d .
H3 H 0.0947 0.3392 0.8475 0.024 Uiso 1 1 calc R
C14 C 0.43177(13) -0.0067(2) 0.64480(12) 0.0233(3) Uani 1 1 d .
H14A H 0.5166 0.0086 0.6376 0.028 Uiso 1 1 calc R
H14B H 0.3842 -0.0579 0.5758 0.028 Uiso 1 1 calc R
C13 C 0.42863(13) -0.14056(19) 0.73789(13) 0.0230(3) Uani 1 1 d .
H13A H 0.4115 -0.2650 0.7078 0.028 Uiso 1 1 calc R
H13B H 0.5091 -0.1426 0.7887 0.028 Uiso 1 1 calc R
C18 C 0.16100(13) -0.0866(2) 0.62702(12) 0.0245(3) Uani 1 1 d .
H18A H 0.0778 -0.1371 0.6135 0.029 Uiso 1 1 calc R
H18B H 0.2128 -0.1746 0.5987 0.029 Uiso 1 1 calc R
C12 C 0.33328(13) -0.08803(17) 0.79921(11) 0.0193(3) Uani 1 1 d .
C17 C 0.15932(13) 0.0961(2) 0.56736(12) 0.0240(3) Uani 1 1 d .
H17A H 0.1727 0.0739 0.4936 0.029 Uiso 1 1 calc R
H17B H 0.0787 0.1538 0.5596 0.029 Uiso 1 1 calc R
C11 C 0.20956(12) -0.06144(18) 0.74883(12) 0.0192(2) Uani 1 1 d .
C16 C 0.25607(13) 0.22476(19) 0.62768(11) 0.0203(3) Uani 1 1 d .
C1 C 0.37798(14) 0.2569(2) 0.94948(12) 0.0270(3) Uani 1 1 d .
H1 H 0.4455 0.1986 0.9953 0.032 Uiso 1 1 calc R
C5 C 0.38282(13) 0.4032(2) 0.87899(13) 0.0254(3) Uani 1 1 d .
H5 H 0.4544 0.4608 0.8680 0.030 Uiso 1 1 calc R
C2 C 0.25294(14) 0.21128(19) 0.93998(12) 0.0237(3) Uani 1 1 d .
H2 H 0.2233 0.1144 0.9768 0.028 Uiso 1 1 calc R
H11 H 0.1550 -0.0823 0.7952 0.026(4) Uiso 1 1 d R
H12 H 0.3499 -0.1258 0.8771 0.020(4) Uiso 1 1 d R
H16 H 0.2396 0.3554 0.6099 0.022(4) Uiso 1 1 d R
H15 H 0.4402(18) 0.280(3) 0.6748(18) 0.034(5) Uiso 1 1 d .

loop_
_atom_site_aniso_label
_atom_site_aniso_U_11
_atom_site_aniso_U_22
_atom_site_aniso_U_33
_atom_site_aniso_U_23
_atom_site_aniso_U_13
_atom_site_aniso_U_12
Co1 0.01572(10) 0.01341(9) 0.01476(10) 0.00042(6) 0.00305(6) -0.00030(6)
C4 0.0271(7) 0.0130(5) 0.0247(7) -0.0023(5) 0.0042(5) 0.0007(5)
C15 0.0228(6) 0.0200(6) 0.0193(6) 0.0005(5) 0.0088(5) -0.0034(5)
C3 0.0195(6) 0.0206(6) 0.0219(7) -0.0036(5) 0.0063(5) 0.0010(5)
C14 0.0207(6) 0.0265(7) 0.0242(7) -0.0037(5) 0.0083(5) 0.0000(5)
C13 0.0207(6) 0.0195(6) 0.0285(7) -0.0027(5) 0.0047(5) 0.0025(5)
C18 0.0211(7) 0.0272(7) 0.0242(7) -0.0052(5) 0.0032(5) -0.0064(5)
C12 0.0229(6) 0.0131(5) 0.0217(6) 0.0010(5) 0.0044(5) 0.0002(5)
C17 0.0219(7) 0.0316(7) 0.0170(6) -0.0014(5) 0.0010(5) 0.0029(5)
C11 0.0211(6) 0.0160(6) 0.0218(6) -0.0015(5) 0.0073(5) -0.0045(5)
C16 0.0255(7) 0.0213(6) 0.0143(6) 0.0037(5) 0.0045(5) 0.0015(5)
C1 0.0280(7) 0.0308(7) 0.0181(7) -0.0066(6) -0.0036(5) 0.0063(6)
C5 0.0223(7) 0.0245(7) 0.0293(8) -0.0110(6) 0.0055(6) -0.0060(5)
C2 0.0332(8) 0.0227(6) 0.0170(6) -0.0003(5) 0.0091(6) 0.0021(5)

loop_
_atom_type_symbol
_atom_type_description
_atom_type_scat_dispersion_real
_atom_type_scat_dispersion_imag
_atom_type_scat_source
C C 0.0033 0.0016 'International Tables Vol C Tables 4.2.6.8 and 6.1.1.4'
H H 0.0000 0.0000 'International Tables Vol C Tables 4.2.6.8 and 6.1.1.4'
Co Co 0.3494 0.9721 'International Tables Vol C Tables 4.2.6.8 and 6.1.1.4'

loop_
_geom_angle_atom_site_label_1
_geom_angle_atom_site_label_2
_geom_angle_atom_site_label_3
_geom_angle
C12 Co1 C16 102.33(6)
C12 Co1 C11 41.06(6)
C16 Co1 C11 84.51(6)
C12 Co1 C15 84.47(6)
C16 Co1 C15 40.96(6)
C11 Co1 C15 94.58(6)
C12 Co1 C2 98.19(6)
C16 Co1 C2 150.99(6)
C11 Co1 C2 98.10(6)
C15 Co1 C2 163.47(6)
C12 Co1 C4 163.81(6)
C16 Co1 C4 93.86(6)
C11 Co1 C4 142.49(5)
C15 Co1 C4 108.55(6)
C2 Co1 C4 66.58(6)
C12 Co1 C3 130.37(6)
C16 Co1 C3 111.73(6)
C11 Co1 C3 106.87(5)
C15 Co1 C3 144.06(6)
C2 Co1 C3 39.78(6)
C4 Co1 C3 39.56(5)
C12 Co1 C1 98.81(6)
C16 Co1 C1 151.05(6)
C11 Co1 C1 124.21(6)
C15 Co1 C1 123.41(6)
C2 Co1 C1 40.09(6)
C4 Co1 C1 66.19(6)
C3 Co1 C1 66.70(6)
C12 Co1 C5 130.41(6)
C16 Co1 C5 112.67(6)
C11 Co1 C5 162.78(6)
C15 Co1 C5 99.43(6)
C2 Co1 C5 66.40(6)
C4 Co1 C5 39.81(6)
C3 Co1 C5 66.54(6)
C1 Co1 C5 38.80(6)
C3 C4 C5 108.57(13)
C3 C4 Co1 70.76(7)
C5 C4 Co1 71.10(8)
C3 C4 H4 125.7
C5 C4 H4 125.7
Co1 C4 H4 124.0
C16 C15 C14 123.02(12)
C16 C15 Co1 69.17(8)
C14 C15 Co1 113.80(9)
C16 C15 H15 117.9(12)
C14 C15 H15 113.8(11)
Co1 C15 H15 109.7(12)
C4 C3 C2 107.08(12)
C4 C3 Co1 69.68(8)
C2 C3 Co1 68.87(8)
C4 C3 H3 126.5
C2 C3 H3 126.5
Co1 C3 H3 126.5
C15 C14 C13 111.47(11)
C15 C14 H14A 109.3
C13 C14 H14A 109.3
C15 C14 H14B 109.3
C13 C14 H14B 109.3
H14A C14 H14B 108.0
C12 C13 C14 111.72(11)
C12 C13 H13A 109.3
C14 C13 H13A 109.3
C12 C13 H13B 109.3
C14 C13 H13B 109.3
H13A C13 H13B 107.9
C11 C18 C17 110.62(11)
C11 C18 H18A 109.5
C17 C18 H18A 109.5
C11 C18 H18B 109.5
C17 C18 H18B 109.5
H18A C18 H18B 108.1
C11 C12 C13 123.49(13)
C11 C12 Co1 69.72(7)
C13 C12 Co1 113.07(9)
C11 C12 H12 115.5
C13 C12 H12 115.8
Co1 C12 H12 108.8
C16 C17 C18 111.57(11)
C16 C17 H17A 109.3
C18 C17 H17A 109.3
C16 C17 H17B 109.3
C18 C17 H17B 109.3
H17A C17 H17B 108.0
C12 C11 C18 122.30(12)
C12 C11 Co1 69.22(7)
C18 C11 Co1 113.86(9)
C12 C11 H11 114.4
C18 C11 H11 117.6
Co1 C11 H11 108.5
C15 C16 C17 124.78(12)
C15 C16 Co1 69.88(8)
C17 C16 Co1 111.95(9)
C15 C16 H16 115.2
C17 C16 H16 114.1
Co1 C16 H16 111.8
C5 C1 C2 107.63(13)
C5 C1 Co1 70.63(8)
C2 C1 Co1 68.29(8)
C5 C1 H1 126.2
C2 C1 H1 126.2
Co1 C1 H1 126.5
C1 C5 C4 108.04(13)
C1 C5 Co1 70.57(8)
C4 C5 Co1 69.10(8)
C1 C5 H5 126.0
C4 C5 H5 126.0
Co1 C5 H5 125.9
C3 C2 C1 108.60(13)
C3 C2 Co1 71.35(8)
C1 C2 Co1 71.62(8)
C3 C2 H2 125.7
C1 C2 H2 125.7
Co1 C2 H2 123.0

loop_
_geom_bond_atom_site_label_1
_geom_bond_atom_site_label_2
_geom_bond_distance
Co1 C12 2.0144(13)
Co1 C16 2.0162(13)
Co1 C11 2.0209(13)
Co1 C15 2.0256(14)
Co1 C2 2.0654(14)
Co1 C4 2.0839(13)
Co1 C3 2.0981(13)
Co1 C1 2.1096(14)
Co1 C5 2.1104(14)
C4 C3 1.415(2)
C4 C5 1.428(2)
C4 H4 0.9500
C15 C16 1.414(2)
C15 C14 1.5252(19)
C15 H15 0.99(2)
C3 C2 1.417(2)
C3 H3 0.9500
C14 C13 1.537(2)
C14 H14A 0.9900
C14 H14B 0.9900
C13 C12 1.511(2)
C13 H13A 0.9900
C13 H13B 0.9900
C18 C11 1.524(2)
C18 C17 1.534(2)
C18 H18A 0.9900
C18 H18B 0.9900
C12 C11 1.4152(19)
C12 H12 0.9986
C17 C16 1.514(2)
C17 H17A 0.9900
C17 H17B 0.9900
C11 H11 0.9532
C16 H16 0.9908
C1 C5 1.402(2)
C1 C2 1.432(2)
C1 H1 0.9500
C5 H5 0.9500
C2 H2 0.9500
